data_7700297
loop_
_publ_author_name
'Frisch, Philipp'
'Inoue, Shigeyoshi'

_publ_section_title
;
 NHC-stabilized silyl-substituted silyliumylidene ions.
;
_journal_issue 28
_journal_name_full 'Dalton transactions (Cambridge, England : 2003)'
_journal_page_first 10403
_journal_page_last 10406
_journal_paper_doi 10.1039/c9dt02010a
_journal_volume 48
_journal_year 2019
_chemical_compound_source 'see text'
_chemical_formula_moiety '2(C23 H45 N4 Si2), C6 H4 F2, 2(Cl)'
_chemical_formula_sum 'C52 H94 Cl2 F2 N8 Si4'
_chemical_formula_weight 1052.61
_chemical_properties_physical Air-sensitive,Moisture-sensitive,Oxygen-sensitive
_space_group_IT_number 2
_space_group_name_Hall '-P 1'
_space_group_name_H-M_alt 'P -1'
_symmetry_cell_setting triclinic
_symmetry_Int_Tables_number 2
_symmetry_space_group_name_Hall '-P 1'
_symmetry_space_group_name_H-M 'P -1'
_atom_sites_solution_hydrogens geom
_audit_update_record
;
2019-05-13 deposited with the CCDC.    2019-06-19 downloaded from the CCDC.
;
_cell_angle_alpha 66.805(5)
_cell_angle_beta 74.978(5)
_cell_angle_gamma 88.261(6)
_cell_formula_units_Z 2
_cell_length_a 11.0482(19)
_cell_length_b 17.171(3)
_cell_length_c 21.066(4)
_cell_measurement_reflns_used 9881
_cell_measurement_temperature 100
_cell_measurement_theta_max 25.6201
_cell_measurement_theta_min 2.3966
_cell_volume 3536.2(11)
_computing_cell_refinement 'SAINT (Bruker, 2017)'
_computing_data_collection 'APEX III Control Software (Bruker, 2016)'
_computing_data_reduction 'SAINT (Bruker, 2017)'
_computing_molecular_graphics 'PLATON (Spek, 2011)'
_computing_publication_material 'PLATON (Spek, 2011), enCIFer (Allen, 2014)'
_computing_structure_refinement 'SHELXL2014 (Sheldrick, 2014), SHELXLE (Huebschle, 2011)'
_computing_structure_solution 'SHELXT (Sheldrick, 2015)'
_diffrn_ambient_temperature 100
_diffrn_detector ' CMOS plate '
_diffrn_detector_area_resol_mean 16
_diffrn_measured_fraction_theta_full 0.998
_diffrn_measured_fraction_theta_max 0.998
_diffrn_measurement_device ' \k-geometry diffractometer '
_diffrn_measurement_device_type ' Bruker Photon CMOS '
_diffrn_measurement_method ' phi- and omega-rotation '
_diffrn_radiation_monochromator 'Helios optic'
_diffrn_radiation_probe x-ray
_diffrn_radiation_source 'TXS rotating anode'
_diffrn_radiation_type MoK\a
_diffrn_radiation_wavelength 0.71073
_diffrn_reflns_av_R_equivalents 0.0838
_diffrn_reflns_av_unetI/netI 0.0677
_diffrn_reflns_limit_h_max 13
_diffrn_reflns_limit_h_min -13
_diffrn_reflns_limit_k_max 20
_diffrn_reflns_limit_k_min -20
_diffrn_reflns_limit_l_max 25
_diffrn_reflns_limit_l_min -25
_diffrn_reflns_number 63614
_diffrn_reflns_reduction_process
;
;
_diffrn_reflns_theta_full 25.24
_diffrn_reflns_theta_max 25.68
_diffrn_reflns_theta_min 2.22
_exptl_absorpt_coefficient_mu 0.199
_exptl_absorpt_correction_T_max 0.7453
_exptl_absorpt_correction_T_min 0.6721
_exptl_absorpt_correction_type multi-scan
_exptl_absorpt_process_details 'SADABS 2016/2, Bruker, 2016'
_exptl_crystal_colour 'clear yellow'
_exptl_crystal_density_diffrn 0.989
_exptl_crystal_density_method 'Not Measured'
_exptl_crystal_description fragment
_exptl_crystal_F_000 1140
_exptl_crystal_recrystallization_method 'Re-crystallisation from solvent: Difluorobenzene'
_exptl_crystal_size_max 0.272
_exptl_crystal_size_mid 0.226
_exptl_crystal_size_min 0.199
_platon_squeeze_details
;
The unit cell contains 4 disordered molecules of C6H4F2, which were
treated as a diffuse contribution to the overall scattering without specific
atom positions by SQUEEZE/PLATON.
;
_refine_diff_density_max 0.728
_refine_diff_density_min -0.336
_refine_diff_density_rms 0.056
_refine_ls_extinction_method none
_refine_ls_goodness_of_fit_ref 1.024
_refine_ls_hydrogen_treatment constr
_refine_ls_matrix_type full
_refine_ls_number_parameters 716
_refine_ls_number_reflns 13410
_refine_ls_number_restraints 132
_refine_ls_restrained_S_all 1.028
_refine_ls_R_factor_all 0.0802
_refine_ls_R_factor_gt 0.0521
_refine_ls_shift/su_max 0.001
_refine_ls_shift/su_mean 0.000
_refine_ls_structure_factor_coef Fsqd
_refine_ls_weighting_details 'W=1/[\S^2^(FO^2^)+(0.0378P)^2^+3.4602P] WHERE P=(FO^2^+2FC^2^)/3'
_refine_ls_weighting_scheme calc
_refine_ls_wR_factor_gt 0.1114
_refine_ls_wR_factor_ref 0.1207
_reflns_number_gt 9895
_reflns_number_total 13410
_reflns_threshold_expression I>2\s(I)
_cod_data_source_file c9dt02010a2.cif
_cod_data_source_block compound_2a
_cod_depositor_comments 'Adding full bibliography for 7700296--7700297.cif.'
_cod_database_code 7700297
_platon_squeeze_void_probe_radius 1.20

loop_
_space_group_symop_id
_space_group_symop_operation_xyz
1 x,y,z
2 -x,-y,-z

loop_
_atom_site_aniso_label
_atom_site_aniso_U_11
_atom_site_aniso_U_22
_atom_site_aniso_U_33
_atom_site_aniso_U_23
_atom_site_aniso_U_13
_atom_site_aniso_U_12
Si1 0.0097(3) 0.0198(4) 0.0175(4) -0.0006(3) -0.0038(3) 0.0008(3)
Si2 0.0110(3) 0.0244(4) 0.0191(4) -0.0019(3) -0.0058(3) 0.0005(3)
Si3 0.0138(3) 0.0198(4) 0.0151(3) -0.0041(3) -0.0038(3) -0.0013(3)
Si4 0.0125(3) 0.0208(4) 0.0135(3) -0.0034(3) -0.0036(3) 0.0000(3)
Cl1 0.0169(3) 0.0291(4) 0.0209(3) -0.0047(3) -0.0078(3) 0.0024(2)
N1 0.0091(9) 0.0217(12) 0.0170(11) -0.0004(9) -0.0034(8) 0.0027(8)
N2 0.0103(9) 0.0198(11) 0.0187(11) -0.0050(9) -0.0043(8) 0.0028(8)
Cl2 0.0217(3) 0.0258(4) 0.0237(3) -0.0065(3) -0.0072(3) 0.0001(3)
N3 0.0099(9) 0.0195(12) 0.0194(11) 0.0001(9) -0.0014(8) 0.0000(8)
N4 0.0121(10) 0.0222(12) 0.0203(11) 0.0002(10) -0.0024(9) 0.0025(8)
C1 0.0144(12) 0.0299(16) 0.0287(15) -0.0082(13) -0.0039(11) -0.0006(11)
C2 0.0235(14) 0.0256(16) 0.0255(15) -0.0038(12) 0.0003(12) -0.0031(11)
C3 0.0167(13) 0.0341(17) 0.0351(17) -0.0088(14) 0.0035(12) -0.0055(12)
C4 0.0160(13) 0.047(2) 0.0449(19) -0.0122(16) -0.0065(13) -0.0080(13)
C5 0.0193(13) 0.0317(16) 0.0187(13) -0.0057(12) -0.0073(11) 0.0006(11)
C6 0.0221(13) 0.0364(17) 0.0290(15) -0.0164(14) -0.0098(12) 0.0083(12)
C7 0.0303(15) 0.0413(19) 0.0220(15) -0.0084(14) -0.0023(12) -0.0002(13)
C8 0.0295(15) 0.0426(19) 0.0286(16) -0.0154(14) -0.0126(13) 0.0043(13)
C9 0.0242(14) 0.0332(17) 0.0381(17) -0.0060(14) -0.0202(13) 0.0027(12)
C10 0.0129(11) 0.0214(14) 0.0179(13) -0.0062(11) -0.0065(10) 0.0015(10)
C11 0.0109(11) 0.0262(15) 0.0181(13) -0.0045(11) -0.0020(10) -0.0011(10)
C12 0.0099(11) 0.0264(14) 0.0169(13) -0.0078(11) -0.0003(10) -0.0001(10)
C13 0.0129(12) 0.0258(15) 0.0271(15) 0.0036(12) -0.0070(11) 0.0031(11)
C14 0.0162(13) 0.0313(16) 0.0225(14) 0.0024(12) -0.0003(11) -0.0033(11)
C15 0.0113(12) 0.0313(16) 0.0247(14) -0.0094(12) -0.0036(11) 0.0009(11)
C16 0.0152(12) 0.0219(14) 0.0242(14) -0.0048(12) -0.0080(11) 0.0062(10)
C17 0.0104(11) 0.0220(14) 0.0162(13) 0.0004(11) -0.0012(10) 0.0002(10)
C18 0.0148(12) 0.0213(14) 0.0215(14) -0.0009(12) 0.0039(11) -0.0017(10)
C19 0.0141(12) 0.0215(14) 0.0221(14) 0.0001(12) 0.0036(11) 0.0011(10)
C20 0.0151(12) 0.0267(15) 0.0206(13) -0.0024(12) -0.0069(11) 0.0042(11)
C21 0.0244(14) 0.0273(16) 0.0281(15) -0.0078(13) -0.0006(12) 0.0011(12)
C22 0.0225(14) 0.0289(16) 0.0355(17) -0.0025(14) -0.0001(13) 0.0089(12)
C23 0.0163(12) 0.0310(16) 0.0253(15) -0.0001(13) -0.0081(11) 0.0068(11)
F1 0.058(3) 0.042(2) 0.090(4) -0.027(3) 0.001(3) 0.0072(18)
F2 0.119(6) 0.057(3) 0.036(2) -0.009(2) -0.017(3) 0.005(3)
N5 0.0113(9) 0.0202(11) 0.0151(10) -0.0025(9) -0.0037(8) -0.0017(8)
N6 0.0136(10) 0.0192(11) 0.0164(11) -0.0047(9) -0.0048(8) -0.0006(8)
N7 0.0111(10) 0.0231(12) 0.0227(11) -0.0087(10) -0.0080(9) 0.0001(8)
N8 0.0126(10) 0.0265(12) 0.0157(11) -0.0078(9) -0.0042(8) -0.0042(9)
C24 0.0160(12) 0.0279(15) 0.0156(13) -0.0056(11) -0.0047(10) -0.0009(11)
C25 0.0259(14) 0.0324(16) 0.0197(14) -0.0025(12) -0.0095(12) 0.0047(12)
C26 0.0228(14) 0.0505(19) 0.0215(14) -0.0151(14) -0.0096(12) -0.0034(13)
C27 0.0233(14) 0.0489(19) 0.0143(13) -0.0059(13) -0.0053(11) 0.0007(13)
C28 0.0237(14) 0.0291(16) 0.0230(14) -0.0076(12) -0.0050(12) 0.0097(12)
C29 0.0386(17) 0.0289(17) 0.047(2) -0.0183(15) 0.0007(15) 0.0072(13)
C30 0.0242(14) 0.0444(19) 0.0325(17) -0.0132(15) -0.0041(13) 0.0114(13)
C31 0.0345(16) 0.0404(19) 0.0337(17) -0.0044(15) -0.0069(14) 0.0190(14)
C32 0.0187(13) 0.0315(16) 0.0185(13) -0.0044(12) -0.0039(11) -0.0051(11)
C33 0.0136(11) 0.0156(13) 0.0163(12) -0.0022(10) -0.0050(10) -0.0015(9)
C34 0.0152(12) 0.0259(14) 0.0140(12) -0.0062(11) -0.0057(10) 0.0039(10)
C35 0.0149(12) 0.0210(14) 0.0155(12) -0.0042(11) -0.0051(10) 0.0022(10)
C36 0.0157(12) 0.0304(16) 0.0183(13) -0.0036(12) -0.0034(11) -0.0082(11)
C37 0.0204(13) 0.0351(16) 0.0190(14) -0.0077(12) -0.0065(11) -0.0033(11)
C38 0.0162(12) 0.0408(17) 0.0168(13) -0.0069(13) -0.0024(11) -0.0010(12)
C39 0.0174(12) 0.0272(15) 0.0217(14) -0.0060(12) -0.0038(11) -0.0081(11)
C40 0.0100(11) 0.0245(14) 0.0127(12) -0.0048(11) -0.0026(10) -0.0023(10)
C41 0.0139(12) 0.0275(15) 0.0212(13) -0.0071(12) -0.0060(11) 0.0007(10)
C42 0.0114(11) 0.0293(15) 0.0158(13) -0.0053(11) -0.0027(10) -0.0011(10)
C43 0.0172(13) 0.0334(17) 0.0525(19) -0.0253(15) -0.0165(13) 0.0016(11)
C44 0.0195(14) 0.0359(18) 0.0491(19) -0.0178(15) -0.0142(13) 0.0078(12)
C45 0.0149(12) 0.0405(17) 0.0241(14) -0.0081(13) -0.0082(11) -0.0017(11)
C46 0.0179(13) 0.0331(16) 0.0303(15) -0.0134(13) -0.0059(12) -0.0043(11)
F1B 0.051(4) 0.049(4) 0.128(7) -0.024(4) -0.029(5) -0.016(3)
F2B 0.044(4) 0.071(6) 0.053(5) 0.014(4) 0.011(4) 0.021(4)
C47 0.047(4) 0.029(3) 0.055(4) -0.020(3) -0.010(3) 0.016(3)
C48 0.044(5) 0.032(4) 0.036(4) -0.010(3) -0.010(3) 0.019(3)
C49 0.050(5) 0.030(5) 0.042(4) -0.013(3) -0.019(4) 0.015(3)
C50 0.061(5) 0.022(3) 0.054(5) -0.007(3) -0.013(3) 0.016(3)
C51 0.093(6) 0.051(4) 0.035(3) -0.008(3) -0.018(4) 0.014(4)
C52 0.081(6) 0.055(4) 0.058(4) -0.031(3) -0.021(4) 0.008(4)
C47B 0.037(4) 0.034(4) 0.062(4) -0.016(3) -0.020(4) 0.002(3)
C48B 0.032(4) 0.037(4) 0.049(4) -0.010(3) -0.012(4) 0.009(3)
C49B 0.032(4) 0.036(4) 0.046(4) -0.016(4) -0.017(4) 0.008(3)
C50B 0.035(4) 0.039(4) 0.045(4) -0.009(3) -0.020(3) 0.003(3)
C51B 0.037(4) 0.048(4) 0.042(4) -0.007(3) -0.019(3) 0.006(3)
C52B 0.037(4) 0.046(4) 0.052(4) -0.019(3) -0.022(3) 0.006(3)

loop_
_atom_site_label
_atom_site_type_symbol
_atom_site_thermal_displace_type
_atom_site_fract_x
_atom_site_fract_y
_atom_site_fract_z
_atom_site_occupancy
_atom_site_U_iso_or_equiv
_atom_site_calc_flag
_atom_site_refinement_flags
_atom_site_disorder_assembly
_atom_site_disorder_group
Si1 Si Uani 0.72570(6) 0.23926(4) 0.11455(4) 1.000 0.0179(2) d . . .
Si2 Si Uani 0.60511(6) 0.20675(5) 0.04773(4) 1.000 0.0200(2) d . . .
Si3 Si Uani 0.20203(6) 0.18504(4) 0.58341(4) 1.000 0.0171(2) d . . .
Si4 Si Uani 0.02645(6) 0.11690(4) 0.68532(4) 1.000 0.0167(2) d . . .
Cl1 Cl Uani 0.16369(5) 0.34184(4) 0.16131(3) 1.000 0.0235(2) d . . .
N1 N Uani 0.88674(17) 0.39047(13) -0.00740(11) 1.000 0.0184(6) d . . .
N2 N Uani 0.99411(17) 0.29103(13) 0.04578(11) 1.000 0.0171(6) d . . .
Cl2 Cl Uani 0.73037(6) 0.22156(4) 0.44036(3) 1.000 0.0246(2) d . . .
N3 N Uani 0.71475(17) 0.32939(13) 0.20532(11) 1.000 0.0193(6) d . . .
N4 N Uani 0.58053(18) 0.38258(13) 0.14479(11) 1.000 0.0214(6) d . . .
C1 C Uani 0.4726(2) 0.12548(18) 0.12146(15) 1.000 0.0258(8) d . . .
C2 C Uani 0.5225(2) 0.04088(17) 0.16237(15) 1.000 0.0282(9) d . . .
C3 C Uani 0.4113(2) 0.16438(19) 0.17525(15) 1.000 0.0322(9) d . . .
C4 C Uani 0.3701(2) 0.1070(2) 0.09032(17) 1.000 0.0381(10) d . . .
C5 C Uani 0.7212(2) 0.15977(18) -0.01148(14) 1.000 0.0242(8) d . . .
C6 C Uani 0.8159(2) 0.10583(18) 0.02600(15) 1.000 0.0276(9) d . . .
C7 C Uani 0.7944(3) 0.23421(19) -0.07975(15) 1.000 0.0335(9) d . . .
C8 C Uani 0.6519(3) 0.10350(19) -0.03474(15) 1.000 0.0323(10) d . . .
C9 C Uani 0.5242(3) 0.28714(19) -0.01645(16) 1.000 0.0321(9) d . . .
C10 C Uani 0.8734(2) 0.31160(16) 0.04624(13) 1.000 0.0175(7) d . . .
C11 C Uani 1.0124(2) 0.41903(17) -0.04022(13) 1.000 0.0201(8) d . . .
C12 C Uani 1.0796(2) 0.35613(16) -0.00661(13) 1.000 0.0187(7) d . . .
C13 C Uani 0.7833(2) 0.44212(17) -0.02735(15) 1.000 0.0262(8) d . . .
C14 C Uani 1.0547(2) 0.50345(18) -0.10133(14) 1.000 0.0285(8) d . . .
C15 C Uani 1.2181(2) 0.35144(17) -0.01729(14) 1.000 0.0233(8) d . . .
C16 C Uani 1.0315(2) 0.21200(16) 0.09475(14) 1.000 0.0214(8) d . . .
C17 C Uani 0.6667(2) 0.32304(16) 0.15390(13) 1.000 0.0193(7) d . . .
C18 C Uani 0.6620(2) 0.39222(16) 0.22689(14) 1.000 0.0234(8) d . . .
C19 C Uani 0.5770(2) 0.42567(17) 0.18866(14) 1.000 0.0238(8) d . . .
C20 C Uani 0.8133(2) 0.27876(17) 0.23394(14) 1.000 0.0227(8) d . . .
C21 C Uani 0.6987(3) 0.41327(18) 0.28184(15) 1.000 0.0290(9) d . . .
C22 C Uani 0.4917(3) 0.49511(18) 0.18906(16) 1.000 0.0340(9) d . . .
C23 C Uani 0.4980(2) 0.39899(18) 0.09736(14) 1.000 0.0274(8) d . . .
F1 F Uani 0.2877(5) 0.6025(3) 0.2619(4) 0.615(12) 0.0675(18) d UP A 1
F2 F Uani 0.1757(9) 0.5462(5) 0.1906(3) 0.615(12) 0.075(2) d UP A 1
N5 N Uani 0.10191(17) 0.16663(13) 0.46707(10) 1.000 0.0169(6) d . . .
N6 N Uani 0.28380(18) 0.23290(13) 0.43093(10) 1.000 0.0170(6) d . . .
N7 N Uani 0.33258(17) 0.02647(13) 0.58830(11) 1.000 0.0184(6) d . . .
N8 N Uani 0.44312(18) 0.11548(13) 0.60269(10) 1.000 0.0183(6) d . . .
C24 C Uani 0.0979(2) 0.06994(17) 0.76594(13) 1.000 0.0207(8) d . . .
C25 C Uani 0.1521(3) -0.01432(18) 0.76703(14) 1.000 0.0279(8) d . . .
C26 C Uani 0.2057(2) 0.1275(2) 0.76206(15) 1.000 0.0305(9) d . . .
C27 C Uani -0.0025(2) 0.0504(2) 0.83755(13) 1.000 0.0309(9) d . . .
C28 C Uani -0.0788(2) 0.20843(18) 0.68618(14) 1.000 0.0266(8) d . . .
C29 C Uani -0.0168(3) 0.27269(19) 0.70442(18) 1.000 0.0397(10) d . . .
C30 C Uani -0.2097(3) 0.1766(2) 0.73949(16) 1.000 0.0353(10) d . . .
C31 C Uani -0.0992(3) 0.2551(2) 0.61101(16) 1.000 0.0404(10) d . . .
C32 C Uani -0.0825(2) 0.02642(17) 0.69715(14) 1.000 0.0248(8) d . . .
C33 C Uani 0.1905(2) 0.19041(15) 0.49145(13) 1.000 0.0163(7) d . . .
C34 C Uani 0.1387(2) 0.19266(16) 0.39300(13) 1.000 0.0186(7) d . . .
C35 C Uani 0.2542(2) 0.23417(16) 0.37033(13) 1.000 0.0180(7) d . . .
C36 C Uani -0.0178(2) 0.11818(17) 0.51132(13) 1.000 0.0235(8) d . . .
C37 C Uani 0.0578(2) 0.17658(18) 0.35230(14) 1.000 0.0255(8) d . . .
C38 C Uani 0.3373(2) 0.27983(19) 0.29663(13) 1.000 0.0264(8) d . . .
C39 C Uani 0.3991(2) 0.27605(17) 0.42810(14) 1.000 0.0234(8) d . . .
C40 C Uani 0.3299(2) 0.10378(16) 0.59137(12) 1.000 0.0166(7) d . . .
C41 C Uani 0.4438(2) -0.01043(17) 0.59856(13) 1.000 0.0214(8) d . . .
C42 C Uani 0.5128(2) 0.04615(17) 0.60729(13) 1.000 0.0202(8) d . . .
C43 C Uani 0.2307(2) -0.01545(19) 0.57713(17) 1.000 0.0303(10) d . . .
C44 C Uani 0.4705(2) -0.09600(19) 0.59956(17) 1.000 0.0337(10) d . . .
C45 C Uani 0.6407(2) 0.04244(19) 0.61934(14) 1.000 0.0274(8) d . . .
C46 C Uani 0.4900(2) 0.19171(18) 0.60638(15) 1.000 0.0268(8) d . . .
F1B F Uani 0.2626(9) 0.5906(5) 0.3062(8) 0.385(12) 0.078(3) d UP A 2
F2B F Uani 0.2094(10) 0.5571(9) 0.2055(6) 0.385(12) 0.074(3) d UP A 2
C47 C Uani 0.2060(8) 0.5309(5) 0.2982(4) 0.615(12) 0.044(2) d UP A 1
C48 C Uani 0.1467(17) 0.5003(11) 0.2639(8) 0.615(12) 0.039(3) d UP A 1
C49 C Uani 0.0752(14) 0.4395(7) 0.2891(7) 0.615(12) 0.040(3) d UP A 1
C50 C Uani 0.0446(9) 0.3865(6) 0.3728(5) 0.615(12) 0.049(3) d UP A 1
C51 C Uani 0.1088(11) 0.4189(5) 0.4063(4) 0.615(12) 0.063(3) d UP A 1
C52 C Uani 0.1903(11) 0.4894(5) 0.3697(5) 0.615(12) 0.062(3) d UP A 1
C47B C Uani 0.1789(13) 0.5246(10) 0.3255(9) 0.385(12) 0.044(2) d UP A 2
C48B C Uani 0.156(3) 0.507(2) 0.2721(15) 0.385(12) 0.042(2) d UP A 2
C49B C Uani 0.063(2) 0.4229(12) 0.3009(13) 0.385(12) 0.037(2) d UP A 2
C50B C Uani 0.0168(13) 0.3912(11) 0.3561(8) 0.385(12) 0.040(2) d UP A 2
C51B C Uani 0.0388(11) 0.4128(7) 0.4136(7) 0.385(12) 0.044(2) d UP A 2
C52B C Uani 0.1221(11) 0.4817(8) 0.3936(7) 0.385(12) 0.043(2) d UP A 2
H2A H Uiso 0.45372 0.00384 0.20197 1.000 0.0420 c RU . .
H2B H Uiso 0.58895 0.05195 0.18151 1.000 0.0420 c RU . .
H2C H Uiso 0.55659 0.01297 0.12967 1.000 0.0420 c RU . .
H3A H Uiso 0.47390 0.17421 0.19736 1.000 0.0480 c RU . .
H3B H Uiso 0.34179 0.12523 0.21251 1.000 0.0480 c RU . .
H3C H Uiso 0.37899 0.21850 0.15021 1.000 0.0480 c RU . .
H4A H Uiso 0.30422 0.06616 0.12913 1.000 0.0570 c RU . .
H4B H Uiso 0.40761 0.08309 0.05510 1.000 0.0570 c RU . .
H4C H Uiso 0.33346 0.15989 0.06698 1.000 0.0570 c RU . .
H6A H Uiso 0.77043 0.05799 0.06951 1.000 0.0410 c RU . .
H6B H Uiso 0.86526 0.14100 0.03883 1.000 0.0410 c RU . .
H6C H Uiso 0.87228 0.08416 -0.00648 1.000 0.0410 c RU . .
H7A H Uiso 0.83786 0.27196 -0.06647 1.000 0.0500 c RU . .
H7B H Uiso 0.73577 0.26600 -0.10649 1.000 0.0500 c RU . .
H7C H Uiso 0.85620 0.21206 -0.10976 1.000 0.0500 c RU . .
H8A H Uiso 0.60952 0.05318 0.00747 1.000 0.0480 c RU . .
H8B H Uiso 0.71268 0.08572 -0.06850 1.000 0.0480 c RU . .
H8C H Uiso 0.58958 0.13580 -0.05801 1.000 0.0480 c RU . .
H9A H Uiso 0.45178 0.30549 0.01092 1.000 0.0480 c RU . .
H9B H Uiso 0.49560 0.26092 -0.04432 1.000 0.0480 c RU . .
H9C H Uiso 0.58351 0.33647 -0.04903 1.000 0.0480 c RU . .
H13A H Uiso 0.75876 0.47444 0.00268 1.000 0.0390 c RU . .
H13B H Uiso 0.71116 0.40480 -0.02016 1.000 0.0390 c RU . .
H13C H Uiso 0.81097 0.48152 -0.07787 1.000 0.0390 c RU . .
H14A H Uiso 1.14590 0.51419 -0.11193 1.000 0.0430 c RU . .
H14B H Uiso 1.01230 0.54816 -0.08839 1.000 0.0430 c RU . .
H14C H Uiso 1.03379 0.50333 -0.14374 1.000 0.0430 c RU . .
H15A H Uiso 1.23998 0.34868 0.02572 1.000 0.0350 c RU . .
H15B H Uiso 1.26222 0.40206 -0.05861 1.000 0.0350 c RU . .
H15C H Uiso 1.24312 0.30051 -0.02600 1.000 0.0350 c RU . .
H16A H Uiso 0.95615 0.17615 0.12887 1.000 0.0320 c RU . .
H16B H Uiso 1.08327 0.22560 0.12096 1.000 0.0320 c RU . .
H16C H Uiso 1.07988 0.18155 0.06709 1.000 0.0320 c RU . .
H20A H Uiso 0.81324 0.22505 0.22783 1.000 0.0340 c RU . .
H20B H Uiso 0.79664 0.26691 0.28503 1.000 0.0340 c RU . .
H20C H Uiso 0.89548 0.31066 0.20799 1.000 0.0340 c RU . .
H21A H Uiso 0.69084 0.36142 0.32532 1.000 0.0430 c RU . .
H21B H Uiso 0.64342 0.45436 0.29328 1.000 0.0430 c RU . .
H21C H Uiso 0.78598 0.43788 0.26307 1.000 0.0430 c RU . .
H22A H Uiso 0.49076 0.50903 0.23004 1.000 0.0510 c RU . .
H22B H Uiso 0.40634 0.47604 0.19293 1.000 0.0510 c RU . .
H22C H Uiso 0.52207 0.54566 0.14448 1.000 0.0510 c RU . .
H23A H Uiso 0.41029 0.38413 0.12619 1.000 0.0410 c RU . .
H23B H Uiso 0.51943 0.36449 0.06902 1.000 0.0410 c RU . .
H23C H Uiso 0.50895 0.45934 0.06511 1.000 0.0410 c RU . .
H25A H Uiso 0.18350 -0.04140 0.80950 1.000 0.0420 c RU . .
H25B H Uiso 0.22122 -0.00278 0.72372 1.000 0.0420 c RU . .
H25C H Uiso 0.08597 -0.05232 0.76856 1.000 0.0420 c RU . .
H26A H Uiso 0.23904 0.09926 0.80367 1.000 0.0460 c RU . .
H26B H Uiso 0.17421 0.18142 0.76208 1.000 0.0460 c RU . .
H26C H Uiso 0.27268 0.13839 0.71796 1.000 0.0460 c RU . .
H27A H Uiso 0.03484 0.02166 0.87744 1.000 0.0460 c RU . .
H27B H Uiso -0.07218 0.01345 0.84126 1.000 0.0460 c RU . .
H27C H Uiso -0.03401 0.10358 0.83950 1.000 0.0460 c RU . .
H29A H Uiso -0.01346 0.24623 0.75444 1.000 0.0600 c RU . .
H29B H Uiso -0.06608 0.32237 0.69764 1.000 0.0600 c RU . .
H29C H Uiso 0.06868 0.29054 0.67282 1.000 0.0600 c RU . .
H30A H Uiso -0.20039 0.14492 0.78790 1.000 0.0530 c RU . .
H30B H Uiso -0.25313 0.13926 0.72577 1.000 0.0530 c RU . .
H30C H Uiso -0.25889 0.22525 0.73871 1.000 0.0530 c RU . .
H31A H Uiso -0.14763 0.30413 0.60982 1.000 0.0610 c RU . .
H31B H Uiso -0.14537 0.21620 0.60010 1.000 0.0610 c RU . .
H31C H Uiso -0.01750 0.27446 0.57529 1.000 0.0610 c RU . .
H32A H Uiso -0.13314 0.00048 0.74713 1.000 0.0370 c RU . .
H32B H Uiso -0.03269 -0.01634 0.68484 1.000 0.0370 c RU . .
H32C H Uiso -0.13806 0.04823 0.66560 1.000 0.0370 c RU . .
H36A H Uiso -0.02414 0.10438 0.56192 1.000 0.0350 c RU . .
H36B H Uiso -0.02269 0.06552 0.50406 1.000 0.0350 c RU . .
H36C H Uiso -0.08697 0.15210 0.49773 1.000 0.0350 c RU . .
H37A H Uiso -0.02646 0.19429 0.36681 1.000 0.0380 c RU . .
H37B H Uiso 0.05196 0.11581 0.36242 1.000 0.0380 c RU . .
H37C H Uiso 0.09445 0.20906 0.30083 1.000 0.0380 c RU . .
H38A H Uiso 0.41890 0.25550 0.29270 1.000 0.0400 c RU . .
H38B H Uiso 0.34931 0.34018 0.28688 1.000 0.0400 c RU . .
H38C H Uiso 0.29832 0.27388 0.26177 1.000 0.0400 c RU . .
H39A H Uiso 0.38585 0.28830 0.47096 1.000 0.0350 c RU . .
H39B H Uiso 0.41995 0.32937 0.38523 1.000 0.0350 c RU . .
H39C H Uiso 0.46832 0.23927 0.42621 1.000 0.0350 c RU . .
H43A H Uiso 0.14996 0.00334 0.59616 1.000 0.0450 c RU . .
H43B H Uiso 0.23016 -0.07721 0.60206 1.000 0.0450 c RU . .
H43C H Uiso 0.24419 -0.00044 0.52572 1.000 0.0450 c RU . .
H44A H Uiso 0.41616 -0.13932 0.64315 1.000 0.0510 c RU . .
H44B H Uiso 0.55878 -0.10511 0.59882 1.000 0.0510 c RU . .
H44C H Uiso 0.45428 -0.10012 0.55736 1.000 0.0510 c RU . .
H45A H Uiso 0.63551 0.04828 0.66439 1.000 0.0410 c RU . .
H45B H Uiso 0.69731 0.08880 0.57955 1.000 0.0410 c RU . .
H45C H Uiso 0.67313 -0.01219 0.62199 1.000 0.0410 c RU . .
H46A H Uiso 0.50409 0.17721 0.65363 1.000 0.0400 c RU . .
H46B H Uiso 0.42797 0.23416 0.59881 1.000 0.0400 c RU . .
H46C H Uiso 0.56926 0.21497 0.56915 1.000 0.0400 c RU . .
H49 H Uiso 0.03743 0.42294 0.26015 0.615(12) 0.0480 c RUP A 1
H50 H Uiso -0.01255 0.33718 0.39760 0.615(12) 0.0590 c RUP A 1
H51 H Uiso 0.09550 0.39082 0.45672 0.615(12) 0.0760 c RUP A 1
H52 H Uiso 0.23551 0.50924 0.39386 0.615(12) 0.0740 c RUP A 1
H49B H Uiso 0.04931 0.40143 0.26790 0.385(12) 0.0440 c RUP A 2
H50B H Uiso -0.04340 0.34529 0.36970 0.385(12) 0.0480 c RUP A 2
H51B H Uiso -0.00287 0.38040 0.46251 0.385(12) 0.0530 c RUP A 2
H52B H Uiso 0.13837 0.49810 0.42889 0.385(12) 0.0520 c RUP A 2

loop_
_atom_type_symbol
_atom_type_description
_atom_type_scat_dispersion_real
_atom_type_scat_dispersion_imag
_atom_type_scat_source
C C 0.0033 0.0016 ' International Tables Vol C Tables 4.2.6.8 and 6.1.1.4'
H H 0.0000 0.0000 ' International Tables Vol C Tables 4.2.6.8 and 6.1.1.4'
Cl Cl 0.1484 0.1585 ' International Tables Vol C Tables 4.2.6.8 and 6.1.1.4'
F F 0.0171 0.0103 ' International Tables Vol C Tables 4.2.6.8 and 6.1.1.4'
N N 0.0061 0.0033 ' International Tables Vol C Tables 4.2.6.8 and 6.1.1.4'
Si Si 0.0817 0.0704 ' International Tables Vol C Tables 4.2.6.8 and 6.1.1.4'

loop_
_geom_angle_atom_site_label_1
_geom_angle_atom_site_label_2
_geom_angle_atom_site_label_3
_geom_angle
_geom_angle_publ_flag
Si2 Si1 C10 107.44(8) yes
Si2 Si1 C17 117.94(8) yes
C10 Si1 C17 93.63(12) yes
Si1 Si2 C1 103.19(9) yes
Si1 Si2 C5 104.94(8) yes
Si1 Si2 C9 125.06(12) yes
C1 Si2 C5 114.04(14) yes
C1 Si2 C9 105.79(13) yes
C5 Si2 C9 104.26(13) yes
C33 Si3 C40 94.07(11) yes
Si4 Si3 C33 117.50(8) yes
Si4 Si3 C40 105.82(8) yes
Si3 Si4 C24 105.00(8) yes
C24 Si4 C28 114.58(12) yes
Si3 Si4 C28 103.37(9) yes
Si3 Si4 C32 124.98(9) yes
C28 Si4 C32 105.54(12) yes
C24 Si4 C32 103.92(12) yes
C10 N1 C13 125.6(2) yes
C10 N1 C11 111.4(2) yes
C11 N1 C13 123.0(2) yes
C10 N2 C16 125.9(2) yes
C10 N2 C12 111.0(2) yes
C12 N2 C16 123.2(2) yes
C17 N3 C18 111.6(2) yes
C17 N3 C20 125.5(2) yes
C18 N3 C20 122.9(2) yes
C19 N4 C23 122.7(2) yes
C17 N4 C23 126.1(2) yes
C17 N4 C19 111.2(2) yes
C2 C1 C3 108.2(2) no
Si2 C1 C4 111.7(2) yes
C2 C1 C4 108.7(3) no
C3 C1 C4 108.1(2) no
Si2 C1 C3 107.7(2) yes
Si2 C1 C2 112.36(17) yes
Si2 C5 C7 108.0(2) yes
Si2 C5 C6 113.13(19) yes
C6 C5 C8 107.5(3) no
Si2 C5 C8 111.73(18) yes
C6 C5 C7 108.7(2) no
C7 C5 C8 107.7(2) no
Si1 C10 N2 123.80(19) yes
N1 C10 N2 104.2(2) yes
Si1 C10 N1 131.96(18) yes
N1 C11 C14 122.9(2) yes
C12 C11 C14 130.7(2) no
N1 C11 C12 106.4(2) yes
C11 C12 C15 130.8(2) no
N2 C12 C15 122.1(2) yes
N2 C12 C11 107.1(2) yes
Si1 C17 N4 136.32(19) yes
Si1 C17 N3 119.58(19) yes
N3 C17 N4 104.1(2) yes
N3 C18 C21 122.7(2) yes
N3 C18 C19 106.4(2) yes
C19 C18 C21 130.9(3) no
N4 C19 C18 106.8(2) yes
N4 C19 C22 122.5(2) yes
C18 C19 C22 130.7(3) no
C1 C2 H2A 109.00 no
C1 C2 H2B 109.00 no
C1 C2 H2C 109.00 no
H2B C2 H2C 109.00 no
H2A C2 H2C 109.00 no
H2A C2 H2B 109.00 no
C1 C3 H3B 109.00 no
C1 C3 H3C 109.00 no
H3A C3 H3C 109.00 no
H3B C3 H3C 109.00 no
H3A C3 H3B 109.00 no
C1 C3 H3A 109.00 no
C1 C4 H4B 109.00 no
C1 C4 H4C 110.00 no
H4A C4 H4B 109.00 no
H4A C4 H4C 109.00 no
H4B C4 H4C 109.00 no
C1 C4 H4A 109.00 no
C33 N5 C36 125.7(2) yes
C33 N5 C34 112.0(2) yes
C34 N5 C36 122.3(2) yes
C35 N6 C39 123.3(2) yes
C33 N6 C35 111.4(2) yes
C33 N6 C39 125.3(2) yes
C5 C6 H6A 109.00 no
C5 C6 H6B 109.00 no
C5 C6 H6C 109.00 no
H6A C6 H6B 109.00 no
H6A C6 H6C 109.00 no
H6B C6 H6C 109.00 no
C5 C7 H7A 109.00 no
C5 C7 H7B 109.00 no
C5 C7 H7C 109.00 no
C40 N7 C41 111.7(2) yes
C40 N7 C43 125.0(2) yes
C41 N7 C43 123.3(2) yes
H7A C7 H7C 109.00 no
H7B C7 H7C 109.00 no
H7A C7 H7B 109.00 no
C42 N8 C46 123.0(2) yes
C5 C8 H8B 109.00 no
H8A C8 H8B 109.00 no
H8A C8 H8C 110.00 no
C5 C8 H8C 109.00 no
C40 N8 C42 111.1(2) yes
C40 N8 C46 125.9(2) yes
C5 C8 H8A 109.00 no
H8B C8 H8C 109.00 no
H9A C9 H9C 109.00 no
H9B C9 H9C 109.00 no
H9A C9 H9B 109.00 no
Si2 C9 H9A 109.00 no
Si2 C9 H9B 109.00 no
Si2 C9 H9C 109.00 no
H13B C13 H13C 109.00 no
H13A C13 H13C 109.00 no
N1 C13 H13B 109.00 no
N1 C13 H13C 109.00 no
N1 C13 H13A 109.00 no
H13A C13 H13B 109.00 no
C11 C14 H14C 109.00 no
H14A C14 H14B 109.00 no
C11 C14 H14B 109.00 no
C11 C14 H14A 109.00 no
H14A C14 H14C 109.00 no
H14B C14 H14C 110.00 no
H15A C15 H15C 109.00 no
C12 C15 H15A 109.00 no
C12 C15 H15B 109.00 no
C12 C15 H15C 109.00 no
H15A C15 H15B 109.00 no
H15B C15 H15C 109.00 no
H16B C16 H16C 110.00 no
N2 C16 H16B 109.00 no
H16A C16 H16C 109.00 no
N2 C16 H16A 109.00 no
N2 C16 H16C 109.00 no
H16A C16 H16B 109.00 no
N3 C20 H20A 109.00 no
N3 C20 H20C 109.00 no
H20A C20 H20B 109.00 no
N3 C20 H20B 109.00 no
H20B C20 H20C 109.00 no
H20A C20 H20C 109.00 no
C18 C21 H21B 109.00 no
C18 C21 H21A 109.00 no
C18 C21 H21C 109.00 no
H21A C21 H21B 109.00 no
H21A C21 H21C 109.00 no
H21B C21 H21C 109.00 no
H22A C22 H22B 109.00 no
H22A C22 H22C 109.00 no
C19 C22 H22C 109.00 no
C19 C22 H22A 110.00 no
C19 C22 H22B 109.00 no
H22B C22 H22C 109.00 no
H23B C23 H23C 109.00 no
N4 C23 H23A 109.00 no
N4 C23 H23B 109.00 no
N4 C23 H23C 109.00 no
H23A C23 H23B 109.00 no
H23A C23 H23C 109.00 no
Si4 C24 C25 108.01(19) yes
Si4 C24 C26 113.71(19) yes
Si4 C24 C27 111.53(16) yes
C25 C24 C26 107.3(2) no
C25 C24 C27 108.1(2) no
C26 C24 C27 108.1(2) no
Si4 C28 C29 111.24(19) yes
Si4 C28 C30 112.5(2) yes
Si4 C28 C31 108.7(2) yes
C29 C28 C30 108.8(3) no
C29 C28 C31 108.3(3) no
C30 C28 C31 107.1(2) no
Si3 C33 N5 135.68(18) yes
Si3 C33 N6 120.18(18) yes
N5 C33 N6 103.9(2) yes
N5 C34 C35 106.0(2) yes
N5 C34 C37 123.0(2) yes
C35 C34 C37 131.0(2) no
N6 C35 C34 106.8(2) yes
N6 C35 C38 122.5(2) yes
C34 C35 C38 130.6(2) no
Si3 C40 N7 131.64(18) yes
Si3 C40 N8 124.5(2) yes
N7 C40 N8 103.9(2) yes
N7 C41 C42 106.1(3) yes
N7 C41 C44 123.2(2) yes
C42 C41 C44 130.7(2) no
N8 C42 C41 107.2(2) yes
N8 C42 C45 122.2(3) yes
C41 C42 C45 130.7(3) no
C24 C25 H25A 109.00 no
C24 C25 H25B 109.00 no
C24 C25 H25C 109.00 no
H25A C25 H25B 109.00 no
H25A C25 H25C 109.00 no
H25B C25 H25C 109.00 no
C24 C26 H26A 109.00 no
C24 C26 H26B 109.00 no
C24 C26 H26C 109.00 no
H26A C26 H26B 110.00 no
H26A C26 H26C 109.00 no
H26B C26 H26C 110.00 no
C24 C27 H27A 109.00 no
C24 C27 H27B 109.00 no
C24 C27 H27C 109.00 no
H27A C27 H27B 109.00 no
H27A C27 H27C 109.00 no
H27B C27 H27C 109.00 no
C28 C29 H29A 109.00 no
C28 C29 H29B 109.00 no
C28 C29 H29C 109.00 no
H29A C29 H29B 109.00 no
H29A C29 H29C 110.00 no
H29B C29 H29C 109.00 no
C28 C30 H30A 109.00 no
C28 C30 H30B 109.00 no
C28 C30 H30C 110.00 no
H30A C30 H30B 109.00 no
H30A C30 H30C 110.00 no
H30B C30 H30C 109.00 no
C28 C31 H31A 110.00 no
C28 C31 H31B 109.00 no
C28 C31 H31C 109.00 no
H31A C31 H31B 109.00 no
H31A C31 H31C 110.00 no
H31B C31 H31C 109.00 no
Si4 C32 H32A 109.00 no
Si4 C32 H32B 109.00 no
Si4 C32 H32C 109.00 no
H32A C32 H32B 109.00 no
H32A C32 H32C 109.00 no
H32B C32 H32C 109.00 no
N5 C36 H36A 109.00 no
N5 C36 H36B 109.00 no
N5 C36 H36C 109.00 no
H36A C36 H36B 109.00 no
H36A C36 H36C 109.00 no
H36B C36 H36C 109.00 no
C34 C37 H37A 109.00 no
C34 C37 H37B 109.00 no
C34 C37 H37C 109.00 no
H37A C37 H37B 109.00 no
H37A C37 H37C 109.00 no
H37B C37 H37C 109.00 no
C35 C38 H38A 109.00 no
C35 C38 H38B 109.00 no
C35 C38 H38C 109.00 no
H38A C38 H38B 109.00 no
H38A C38 H38C 109.00 no
H38B C38 H38C 109.00 no
N6 C39 H39A 109.00 no
N6 C39 H39B 109.00 no
N6 C39 H39C 109.00 no
H39A C39 H39B 109.00 no
H39A C39 H39C 109.00 no
H39B C39 H39C 109.00 no
N7 C43 H43A 109.00 no
N7 C43 H43B 109.00 no
N7 C43 H43C 109.00 no
H43A C43 H43B 109.00 no
H43A C43 H43C 110.00 no
H43B C43 H43C 109.00 no
C41 C44 H44A 109.00 no
C41 C44 H44B 109.00 no
C41 C44 H44C 109.00 no
H44A C44 H44B 109.00 no
H44A C44 H44C 109.00 no
H44B C44 H44C 109.00 no
C42 C45 H45A 109.00 no
C42 C45 H45B 109.00 no
C42 C45 H45C 109.00 no
H45A C45 H45B 109.00 no
H45A C45 H45C 109.00 no
H45B C45 H45C 109.00 no
N8 C46 H46A 109.00 no
N8 C46 H46B 109.00 no
N8 C46 H46C 109.00 no
H46A C46 H46B 109.00 no
H46A C46 H46C 110.00 no
H46B C46 H46C 109.00 no
F1 C47 C48 121.3(9) yes
F1 C47 C52 118.3(8) yes
C48 C47 C52 120.3(11) no
F2 C48 C47 114.6(14) yes
F2 C48 C49 118.0(16) yes
C47 C48 C49 127.5(14) no
C48 C49 C50 117.6(13) no
C49 C50 C51 113.5(9) no
C50 C51 C52 122.3(8) no
C47 C52 C51 118.8(10) no
C48 C49 H49 121.00 no
C50 C49 H49 121.00 no
C49 C50 H50 123.00 no
C51 C50 H50 123.00 no
C50 C51 H51 119.00 no
C52 C51 H51 119.00 no
C47 C52 H52 121.00 no
C51 C52 H52 121.00 no
F1B C47B C48B 117.2(19) yes
F1B C47B C52B 119.6(15) yes
C48B C47B C52B 123(2) no
F2B C48B C47B 119(3) yes
F2B C48B C49B 128(3) yes
C47B C48B C49B 113(2) no
C48B C49B C50B 121(2) no
C49B C50B C51B 125(2) no
C50B C51B C52B 117.5(12) no
C47B C52B C51B 119.7(14) no
C48B C49B H49B 120.00 no
C50B C49B H49B 120.00 no
C49B C50B H50B 118.00 no
C51B C50B H50B 117.00 no
C50B C51B H51B 121.00 no
C52B C51B H51B 121.00 no
C47B C52B H52B 120.00 no
C51B C52B H52B 120.00 no

loop_
_geom_bond_atom_site_label_1
_geom_bond_atom_site_label_2
_geom_bond_distance
_geom_bond_publ_flag
Si1 Si2 2.3884(11) yes
Si1 C10 1.943(3) yes
Si1 C17 1.945(3) yes
Si2 C1 1.934(3) yes
Si2 C5 1.937(3) yes
Si2 C9 1.901(3) yes
Si3 C33 1.940(3) yes
Si3 C40 1.947(3) yes
Si3 Si4 2.3961(11) yes
Si4 C24 1.933(3) yes
Si4 C32 1.892(3) yes
Si4 C28 1.930(3) yes
N1 C11 1.387(3) yes
N1 C10 1.361(3) yes
N1 C13 1.471(3) yes
N2 C16 1.470(4) yes
N2 C10 1.368(3) yes
N2 C12 1.383(3) yes
N3 C20 1.475(3) yes
N3 C17 1.364(3) yes
N3 C18 1.386(4) yes
N4 C23 1.464(3) yes
N4 C19 1.386(4) yes
N4 C17 1.367(3) yes
C1 C4 1.544(4) no
C1 C2 1.539(4) no
C1 C3 1.536(4) no
C5 C6 1.539(4) no
C5 C7 1.539(4) no
C5 C8 1.540(5) no
C11 C12 1.357(4) no
C11 C14 1.495(4) no
C12 C15 1.492(3) no
C18 C21 1.489(4) no
C18 C19 1.362(3) no
C19 C22 1.499(4) no
F1 C47 1.371(11) yes
C2 H2B 0.9800 no
F2 C48 1.381(16) yes
C2 H2C 0.9800 no
C2 H2A 0.9800 no
C3 H3C 0.9800 no
C3 H3A 0.9800 no
C3 H3B 0.9800 no
C4 H4B 0.9800 no
C4 H4A 0.9800 no
C4 H4C 0.9800 no
N5 C33 1.356(3) yes
N5 C36 1.459(3) yes
N5 C34 1.390(3) yes
C6 H6B 0.9800 no
N6 C33 1.361(3) yes
C6 H6A 0.9800 no
C6 H6C 0.9800 no
N6 C35 1.390(3) yes
N6 C39 1.469(3) yes
C7 H7B 0.9800 no
C7 H7A 0.9800 no
N7 C43 1.470(4) yes
N7 C41 1.393(3) yes
C7 H7C 0.9800 no
N7 C40 1.353(4) yes
N8 C46 1.459(4) yes
C8 H8B 0.9800 no
N8 C40 1.367(3) yes
N8 C42 1.383(4) yes
C8 H8C 0.9800 no
C8 H8A 0.9800 no
C9 H9A 0.9800 no
C9 H9B 0.9800 no
C9 H9C 0.9800 no
C13 H13A 0.9800 no
C13 H13B 0.9800 no
C13 H13C 0.9800 no
C14 H14B 0.9800 no
C14 H14C 0.9800 no
C14 H14A 0.9800 no
C15 H15B 0.9800 no
C15 H15A 0.9800 no
C15 H15C 0.9800 no
C16 H16B 0.9800 no
C16 H16C 0.9800 no
C16 H16A 0.9800 no
C20 H20C 0.9800 no
C20 H20B 0.9800 no
C20 H20A 0.9800 no
C21 H21A 0.9800 no
C21 H21B 0.9800 no
C21 H21C 0.9800 no
C22 H22C 0.9800 no
C22 H22B 0.9800 no
C22 H22A 0.9800 no
C23 H23A 0.9800 no
C23 H23B 0.9800 no
C23 H23C 0.9800 no
C24 C25 1.543(4) no
C24 C26 1.536(4) no
C24 C27 1.541(3) no
C28 C29 1.533(5) no
C28 C31 1.541(4) no
C28 C30 1.541(4) no
C34 C37 1.486(4) no
C34 C35 1.355(3) no
C35 C38 1.488(3) no
C41 C44 1.483(5) no
C41 C42 1.348(4) no
C42 C45 1.494(3) no
F1B C47B 1.35(2) yes
F2B C48B 1.31(3) yes
C25 H25C 0.9800 no
C25 H25B 0.9800 no
C25 H25A 0.9800 no
C26 H26A 0.9800 no
C26 H26C 0.9800 no
C26 H26B 0.9800 no
C27 H27A 0.9800 no
C27 H27C 0.9800 no
C27 H27B 0.9800 no
C29 H29B 0.9800 no
C29 H29C 0.9800 no
C29 H29A 0.9800 no
C30 H30B 0.9800 no
C30 H30A 0.9800 no
C30 H30C 0.9800 no
C31 H31A 0.9800 no
C31 H31C 0.9800 no
C31 H31B 0.9800 no
C32 H32A 0.9800 no
C32 H32C 0.9800 no
C32 H32B 0.9800 no
C36 H36B 0.9800 no
C36 H36A 0.9800 no
C36 H36C 0.9800 no
C37 H37B 0.9800 no
C37 H37C 0.9800 no
C37 H37A 0.9800 no
C38 H38C 0.9800 no
C38 H38B 0.9800 no
C38 H38A 0.9800 no
C39 H39C 0.9800 no
C39 H39B 0.9800 no
C39 H39A 0.9800 no
C43 H43B 0.9800 no
C43 H43A 0.9800 no
C43 H43C 0.9800 no
C44 H44B 0.9800 no
C44 H44A 0.9800 no
C44 H44C 0.9800 no
C45 H45C 0.9800 no
C45 H45B 0.9800 no
C45 H45A 0.9800 no
C46 H46C 0.9800 no
C46 H46A 0.9800 no
C46 H46B 0.9800 no
C47 C48 1.34(2) no
C47 C52 1.354(12) no
C48 C49 1.18(2) no
C49 C50 1.580(16) no
C50 C51 1.380(15) no
C51 C52 1.357(14) no
C49 H49 0.9500 no
C50 H50 0.9500 no
C51 H51 0.9500 no
C52 H52 0.9500 no
C47B C48B 1.36(4) no
C47B C52B 1.31(2) no
C48B C49B 1.61(4) no
C49B C50B 1.06(3) no
C50B C51B 1.48(2) no
C51B C52B 1.377(19) no
C49B H49B 0.9500 no
C50B H50B 0.9500 no
C51B H51B 0.9500 no
C52B H52B 0.9500 no

loop_
_geom_hbond_atom_site_label_D
_geom_hbond_atom_site_label_H
_geom_hbond_atom_site_label_A
_geom_hbond_distance_DH
_geom_hbond_distance_HA
_geom_hbond_distance_DA
_geom_hbond_angle_DHA
_geom_hbond_site_symmetry_A
_geom_hbond_publ_flag
C13 H13C Cl1 0.9800 2.8200 3.619(3) 139.00 2_665 yes
C15 H15A Cl1 0.9800 2.7200 3.590(3) 149.00 1_655 yes
C16 H16B Cl1 0.9800 2.7100 3.577(3) 148.00 1_655 yes
C21 H21A Cl2 0.9800 2.7800 3.740(3) 166.00 . yes
C23 H23A Cl1 0.9800 2.6700 3.608(3) 159.00 . yes
C36 H36C Cl2 0.9800 2.6300 3.591(3) 165.00 1_455 yes
C38 H38C Cl1 0.9800 2.7600 3.641(3) 149.00 . yes
C46 H46C Cl2 0.9800 2.7900 3.661(3) 148.00 . yes

loop_
_geom_torsion_atom_site_label_1
_geom_torsion_atom_site_label_2
_geom_torsion_atom_site_label_3
_geom_torsion_atom_site_label_4
_geom_torsion
_geom_torsion_publ_flag
C10 Si1 Si2 C1 173.97(13) no
C10 Si1 Si2 C5 54.27(13) no
C10 Si1 Si2 C9 -65.64(16) no
C17 Si1 Si2 C1 -82.05(13) no
C17 Si1 Si2 C5 158.25(13) no
C17 Si1 Si2 C9 38.34(16) no
Si2 Si1 C10 N1 62.5(3) no
Si2 Si1 C10 N2 -120.5(2) no
C17 Si1 C10 N1 -58.3(3) no
C17 Si1 C10 N2 118.7(2) no
Si2 Si1 C17 N3 165.04(16) no
Si2 Si1 C17 N4 -13.4(3) no
C10 Si1 C17 N3 -83.0(2) no
C10 Si1 C17 N4 98.5(3) no
Si1 Si2 C1 C2 -67.1(2) no
Si1 Si2 C1 C3 51.93(17) no
Si1 Si2 C1 C4 170.4(2) no
C5 Si2 C1 C2 46.2(2) no
C5 Si2 C1 C3 165.16(16) no
C5 Si2 C1 C4 -76.3(2) no
C9 Si2 C1 C2 160.1(2) no
C9 Si2 C1 C3 -80.9(2) no
C9 Si2 C1 C4 37.6(3) no
Si1 Si2 C5 C6 35.6(2) no
Si1 Si2 C5 C7 -84.65(18) no
Si1 Si2 C5 C8 157.13(18) no
C1 Si2 C5 C6 -76.6(2) no
C1 Si2 C5 C7 163.17(18) no
C1 Si2 C5 C8 44.9(2) no
C9 Si2 C5 C6 168.6(2) no
C9 Si2 C5 C7 48.3(2) no
C9 Si2 C5 C8 -69.9(2) no
Si4 Si3 C33 N5 2.7(3) no
Si4 Si3 C33 N6 175.91(18) no
C40 Si3 C33 N5 112.9(3) no
C40 Si3 C33 N6 -73.9(2) no
Si4 Si3 C40 N7 65.2(2) no
Si4 Si3 C40 N8 -114.18(18) no
C33 Si3 C40 N7 -54.9(2) no
C33 Si3 C40 N8 125.7(2) no
C33 Si3 Si4 C32 30.74(15) no
C33 Si3 Si4 C24 150.17(14) no
C33 Si3 Si4 C28 -89.41(13) no
C40 Si3 Si4 C32 -72.60(14) no
C40 Si3 Si4 C24 46.83(13) no
C40 Si3 Si4 C28 167.25(12) no
C32 Si4 C28 C31 -81.5(2) no
Si3 Si4 C28 C29 -68.0(2) no
Si3 Si4 C28 C30 169.62(18) no
Si3 Si4 C28 C31 51.1(2) no
C24 Si4 C28 C29 45.7(2) no
C24 Si4 C28 C30 -76.7(2) no
C24 Si4 C28 C31 164.77(19) no
C32 Si4 C28 C29 159.3(2) no
C32 Si4 C28 C30 37.0(2) no
Si3 Si4 C24 C25 -80.44(18) no
Si3 Si4 C24 C26 38.5(2) no
Si3 Si4 C24 C27 161.0(2) no
C28 Si4 C24 C25 166.87(18) no
C28 Si4 C24 C26 -74.2(2) no
C28 Si4 C24 C27 48.3(3) no
C32 Si4 C24 C25 52.2(2) no
C32 Si4 C24 C26 171.2(2) no
C32 Si4 C24 C27 -66.4(2) no
C11 N1 C10 Si1 176.9(2) no
C11 N1 C10 N2 -0.6(3) no
C13 N1 C10 Si1 -0.6(4) no
C13 N1 C10 N2 -178.1(2) no
C10 N1 C11 C12 0.5(3) no
C10 N1 C11 C14 179.5(3) no
C13 N1 C11 C12 178.0(2) no
C13 N1 C11 C14 -3.0(4) no
C12 N2 C10 N1 0.5(3) no
C16 N2 C10 Si1 1.2(4) no
C16 N2 C10 N1 179.0(2) no
C10 N2 C12 C11 -0.2(3) no
C10 N2 C12 C15 178.1(2) no
C16 N2 C12 C11 -178.8(2) no
C16 N2 C12 C15 -0.5(4) no
C12 N2 C10 Si1 -177.25(19) no
C18 N3 C17 Si1 179.97(18) no
C18 N3 C17 N4 -1.1(3) no
C20 N3 C17 N4 -179.3(2) no
C17 N3 C18 C19 0.8(3) no
C17 N3 C18 C21 -179.3(2) no
C20 N3 C18 C19 179.1(2) no
C20 N3 C18 C21 -1.0(4) no
C20 N3 C17 Si1 1.8(3) no
C19 N4 C17 Si1 179.6(2) no
C23 N4 C17 Si1 1.5(4) no
C23 N4 C17 N3 -177.1(2) no
C17 N4 C19 C18 -0.5(3) no
C17 N4 C19 C22 179.4(2) no
C23 N4 C19 C18 177.7(2) no
C23 N4 C19 C22 -2.4(4) no
C19 N4 C17 N3 1.0(3) no
N1 C11 C12 N2 -0.1(3) no
C14 C11 C12 N2 -179.1(3) no
C14 C11 C12 C15 2.9(5) no
N1 C11 C12 C15 -178.2(3) no
N3 C18 C19 N4 -0.2(3) no
C21 C18 C19 N4 179.9(3) no
C21 C18 C19 C22 0.0(5) no
N3 C18 C19 C22 180.0(3) no
C34 N5 C33 Si3 174.5(2) no
C34 N5 C33 N6 0.6(3) no
C36 N5 C33 Si3 -6.6(4) no
C36 N5 C33 N6 179.5(2) no
C33 N5 C34 C35 0.0(3) no
C33 N5 C34 C37 -178.5(3) no
C36 N5 C34 C35 -179.0(2) no
C36 N5 C34 C37 2.5(4) no
C35 N6 C33 Si3 -176.03(19) no
C35 N6 C33 N5 -0.9(3) no
C39 N6 C33 Si3 1.2(4) no
C39 N6 C33 N5 176.3(2) no
C33 N6 C35 C34 1.0(3) no
C33 N6 C35 C38 177.2(3) no
C39 N6 C35 C34 -176.3(2) no
C39 N6 C35 C38 -0.1(4) no
C41 N7 C40 Si3 -178.55(18) no
C41 N7 C40 N8 0.9(3) no
C43 N7 C40 Si3 0.2(4) no
C43 N7 C40 N8 179.7(2) no
C40 N7 C41 C42 -0.8(3) no
C40 N7 C41 C44 178.5(2) no
C43 N7 C41 C42 -179.6(2) no
C43 N7 C41 C44 -0.3(4) no
C42 N8 C40 Si3 178.82(17) no
C42 N8 C40 N7 -0.7(2) no
C46 N8 C40 Si3 -3.9(3) no
C46 N8 C40 N7 176.6(2) no
C40 N8 C42 C41 0.2(3) no
C40 N8 C42 C45 179.8(2) no
C46 N8 C42 C41 -177.2(2) no
C46 N8 C42 C45 2.4(3) no
N5 C34 C35 N6 -0.5(3) no
N5 C34 C35 C38 -176.3(3) no
C37 C34 C35 N6 177.8(3) no
C37 C34 C35 C38 2.0(5) no
N7 C41 C42 N8 0.3(3) no
N7 C41 C42 C45 -179.2(2) no
C44 C41 C42 N8 -178.9(3) no
C44 C41 C42 C45 1.5(5) no
F1 C47 C48 F2 0(2) no
F1 C47 C48 C49 179.7(17) no
C52 C47 C48 F2 -176.9(12) no
C52 C47 C48 C49 2(3) no
F1 C47 C52 C51 179.4(9) no
C48 C47 C52 C51 -3.3(18) no
F2 C48 C49 C50 178.9(13) no
C47 C48 C49 C50 0(3) no
C48 C49 C50 C51 -1(2) no
C49 C50 C51 C52 -0.3(16) no
C50 C51 C52 C47 2.2(17) no

loop_
_platon_squeeze_void_nr
_platon_squeeze_void_average_x
_platon_squeeze_void_average_y
_platon_squeeze_void_average_z
_platon_squeeze_void_volume
_platon_squeeze_void_count_electrons
_platon_squeeze_void_content
1 0.500 0.500 0.500 703 231 ' '
